data_2214851
loop_
_publ_author_name
'Yue-Ping Wang'
'Fen-Er Chen'
'Min-Qin Chen'

_publ_section_title 6-(2,6-Dichlorobenzyl)-5-ethyl-2-(4-methoxybenzylsulfanyl)pyrimidin-4(3<i>H</i>)-one
_journal_coeditor_code RZ2158
_journal_issue 8
_journal_name_full 'Acta Crystallographica Section E'
_journal_page_first o3590
_journal_page_last o3590
_journal_paper_doi 10.1107/S1600536807034976
_journal_volume 63
_journal_year 2007
_chemical_formula_iupac 'C21 H20 Cl2 N2 O2 S'
_chemical_formula_moiety 'C21 H20 Cl2 N2 O2 S'
_chemical_formula_sum 'C21 H20 Cl2 N2 O2 S'
_chemical_formula_weight 435.35
_chemical_name_systematic
;
6-(2,6-Dichlorobenzyl)-5-ethyl-2-(4-methoxybenzylsulfanyl)pyrimidin-4(3H)-one
;
_space_group_IT_number 14
_symmetry_cell_setting monoclinic
_symmetry_space_group_name_Hall '-P 2ybc'
_symmetry_space_group_name_H-M 'P 1 21/c 1'
_atom_sites_solution_hydrogens geom
_atom_sites_solution_primary direct
_atom_sites_solution_secondary difmap
_audit_creation_method SHELXL97
_cell_angle_alpha 90.00
_cell_angle_beta 105.901(5)
_cell_angle_gamma 90.00
_cell_formula_units_Z 4
_cell_length_a 10.037(3)
_cell_length_b 17.264(5)
_cell_length_c 13.006(4)
_cell_measurement_reflns_used 946
_cell_measurement_temperature 293(2)
_cell_measurement_theta_max 19.230
_cell_measurement_theta_min 2.418
_cell_volume 2167.4(11)
_computing_cell_refinement 'SAINT (Bruker, 2000)'
_computing_data_collection 'SMART (Bruker, 2000)'
_computing_data_reduction SAINT
_computing_molecular_graphics 'SHELXTL (Bruker, 2000)'
_computing_publication_material SHELXTL
_computing_structure_refinement 'SHELXL97 (Sheldrick, 1997)'
_computing_structure_solution 'SHELXS97 (Sheldrick, 1997)'
_diffrn_ambient_temperature 293(2)
_diffrn_measured_fraction_theta_full 0.985
_diffrn_measured_fraction_theta_max 0.985
_diffrn_measurement_device_type 'Bruker SMART APEX CCD area-detector'
_diffrn_measurement_method '\f and \w'
_diffrn_radiation_monochromator graphite
_diffrn_radiation_source 'fine-focus sealed tube'
_diffrn_radiation_type MoK\a
_diffrn_radiation_wavelength 0.71073
_diffrn_reflns_av_R_equivalents 0.0499
_diffrn_reflns_av_sigmaI/netI 0.0768
_diffrn_reflns_limit_h_max 12
_diffrn_reflns_limit_h_min -12
_diffrn_reflns_limit_k_max 21
_diffrn_reflns_limit_k_min -21
_diffrn_reflns_limit_l_max 16
_diffrn_reflns_limit_l_min -14
_diffrn_reflns_number 10682
_diffrn_reflns_theta_full 27.16
_diffrn_reflns_theta_max 27.16
_diffrn_reflns_theta_min 2.01
_exptl_absorpt_coefficient_mu 0.415
_exptl_absorpt_correction_T_max 0.9404
_exptl_absorpt_correction_T_min 0.9217
_exptl_absorpt_correction_type multi-scan
_exptl_absorpt_process_details '(SADABS; Sheldrick, 1996)'
_exptl_crystal_colour colourless
_exptl_crystal_density_diffrn 1.334
_exptl_crystal_density_method 'not measured'
_exptl_crystal_description block
_exptl_crystal_F_000 904
_exptl_crystal_size_max 0.20
_exptl_crystal_size_mid 0.20
_exptl_crystal_size_min 0.15
_refine_diff_density_max 0.793
_refine_diff_density_min -0.362
_refine_ls_extinction_method none
_refine_ls_goodness_of_fit_ref 0.869
_refine_ls_hydrogen_treatment mixed
_refine_ls_matrix_type full
_refine_ls_number_parameters 259
_refine_ls_number_reflns 4733
_refine_ls_number_restraints 1
_refine_ls_restrained_S_all 0.869
_refine_ls_R_factor_all 0.1363
_refine_ls_R_factor_gt 0.0693
_refine_ls_shift/su_max 0.000
_refine_ls_shift/su_mean 0.000
_refine_ls_structure_factor_coef Fsqd
_refine_ls_weighting_details 'calc w = 1/[\s^2^(Fo^2^)+(0.1246P)^2^] where P=(Fo^2^+2Fc^2^)/3'
_refine_ls_weighting_scheme calc
_refine_ls_wR_factor_gt 0.1920
_refine_ls_wR_factor_ref 0.2218
_reflns_number_gt 2050
_reflns_number_total 4733
_reflns_threshold_expression I>2\s(I)
_cod_data_source_file rz2158.cif
_cod_data_source_block I
_cod_original_cell_volume 2167.4(12)
_cod_original_sg_symbol_H-M 'P 21/c'
_cod_database_code 2214851
_cod_database_fobs_code 2214851

loop_
_symmetry_equiv_pos_as_xyz
'x, y, z'
'-x, y+1/2, -z+1/2'
'-x, -y, -z'
'x, -y-1/2, z-1/2'

loop_
_atom_site_type_symbol
_atom_site_label
_atom_site_fract_x
_atom_site_fract_y
_atom_site_fract_z
_atom_site_U_iso_or_equiv
_atom_site_adp_type
_atom_site_calc_flag
_atom_site_refinement_flags
_atom_site_occupancy
Cl Cl1 0.4124(2) 0.63842(15) -0.0284(2) 0.2158(13) Uani d . 1
Cl Cl2 0.1444(2) 0.68614(13) 0.26805(15) 0.1606(8) Uani d . 1
N N1 0.1198(3) 0.92035(15) 0.0294(2) 0.0535(7) Uani d D 1
N N2 0.2527(3) 0.80811(15) 0.0714(2) 0.0565(7) Uani d . 1
O O1 1.0343(3) 1.00550(19) 0.3657(2) 0.0954(10) Uani d . 1
O O2 -0.1101(2) 0.92001(13) -0.05248(19) 0.0621(7) Uani d . 1
S S1 0.38515(10) 0.94244(5) 0.11803(10) 0.0775(4) Uani d . 1
C C1 1.1372(5) 1.0113(4) 0.3105(4) 0.145(3) Uani d . 1
H H1A 1.1553 0.9609 0.2861 0.217 Uiso calc R 1
H H1B 1.2207 1.0318 0.3576 0.217 Uiso calc R 1
H H1C 1.1055 1.0452 0.2502 0.217 Uiso calc R 1
C C2 0.9086(4) 0.9743(2) 0.3126(3) 0.0639(10) Uani d . 1
C C3 0.8719(4) 0.9551(3) 0.2074(3) 0.0863(13) Uani d . 1
H H3 0.9330 0.9639 0.1662 0.104 Uiso calc R 1
C C4 0.7439(4) 0.9227(3) 0.1616(3) 0.0837(13) Uani d . 1
H H4 0.7197 0.9098 0.0894 0.100 Uiso calc R 1
C C5 0.6523(4) 0.9091(2) 0.2194(3) 0.0645(10) Uani d . 1
C C6 0.6893(4) 0.9330(2) 0.3243(3) 0.0652(10) Uani d . 1
H H6 0.6264 0.9274 0.3646 0.078 Uiso calc R 1
C C7 0.8158(4) 0.9646(2) 0.3704(3) 0.0649(10) Uani d . 1
H H7 0.8387 0.9796 0.4418 0.078 Uiso calc R 1
C C8 0.5162(4) 0.8701(2) 0.1694(4) 0.0775(12) Uani d . 1
H H8A 0.4898 0.8385 0.2222 0.093 Uiso calc R 1
H H8B 0.5250 0.8366 0.1117 0.093 Uiso calc R 1
C C9 0.2405(3) 0.88306(18) 0.0689(3) 0.0545(9) Uani d . 1
C C10 -0.0018(3) 0.88240(18) -0.0153(3) 0.0519(8) Uani d . 1
C C11 0.0061(3) 0.79882(18) -0.0140(3) 0.0529(8) Uani d . 1
C C12 0.1330(4) 0.76667(18) 0.0313(3) 0.0523(8) Uani d . 1
C C13 -0.1228(4) 0.7540(2) -0.0637(4) 0.0788(12) Uani d . 1
H H13A -0.1796 0.7836 -0.1230 0.095 Uiso calc R 1
H H13B -0.0974 0.7061 -0.0925 0.095 Uiso calc R 1
C C14 -0.2057(6) 0.7353(4) 0.0102(6) 0.149(3) Uani d . 1
H H14A -0.1524 0.7031 0.0669 0.223 Uiso calc R 1
H H14B -0.2881 0.7082 -0.0277 0.223 Uiso calc R 1
H H14C -0.2307 0.7823 0.0397 0.223 Uiso calc R 1
C C15 0.1547(4) 0.67980(19) 0.0402(3) 0.0621(10) Uani d . 1
H H15A 0.0758 0.6558 0.0569 0.074 Uiso calc R 1
H H15B 0.1605 0.6595 -0.0280 0.074 Uiso calc R 1
C C16 0.2846(4) 0.65926(18) 0.1253(4) 0.0668(11) Uani d . 1
C C17 0.4062(5) 0.6412(3) 0.1025(6) 0.111(2) Uani d . 1
C C18 0.5284(9) 0.6259(5) 0.1810(11) 0.179(5) Uani d . 1
H H18 0.6096 0.6135 0.1633 0.215 Uiso calc R 1
C C19 0.5249(13) 0.6295(5) 0.2816(12) 0.202(7) Uani d . 1
H H19 0.6067 0.6211 0.3350 0.242 Uiso calc R 1
C C20 0.4118(10) 0.6443(4) 0.3100(7) 0.168(4) Uani d . 1
H H20 0.4137 0.6429 0.3818 0.202 Uiso calc R 1
C C21 0.2899(6) 0.6619(3) 0.2338(5) 0.1020(16) Uani d . 1
H H1 0.112(3) 0.9696(6) 0.034(2) 0.052(9) Uiso d D 1

loop_
_atom_site_aniso_label
_atom_site_aniso_U_11
_atom_site_aniso_U_22
_atom_site_aniso_U_33
_atom_site_aniso_U_12
_atom_site_aniso_U_13
_atom_site_aniso_U_23
Cl1 0.178(2) 0.227(2) 0.307(3) -0.0219(17) 0.177(2) -0.089(2)
Cl2 0.1943(19) 0.1909(17) 0.1253(14) -0.0393(15) 0.0923(13) -0.0251(12)
N1 0.0436(17) 0.0386(15) 0.072(2) -0.0006(12) 0.0052(14) -0.0033(14)
N2 0.0438(16) 0.0430(15) 0.076(2) -0.0018(12) 0.0059(14) 0.0002(14)
O1 0.0632(18) 0.143(3) 0.0700(18) -0.0409(18) 0.0010(14) 0.0038(18)
O2 0.0438(14) 0.0544(14) 0.0789(17) 0.0035(11) 0.0011(12) -0.0029(12)
S1 0.0474(6) 0.0494(5) 0.1179(9) -0.0064(4) -0.0075(5) -0.0015(5)
C1 0.068(3) 0.265(8) 0.099(4) -0.071(4) 0.019(3) 0.014(5)
C2 0.050(2) 0.080(2) 0.054(2) -0.0116(19) 0.0014(17) 0.0017(19)
C3 0.063(3) 0.133(4) 0.063(3) -0.020(3) 0.019(2) -0.011(3)
C4 0.063(3) 0.124(4) 0.057(2) -0.011(3) 0.003(2) -0.022(2)
C5 0.043(2) 0.061(2) 0.081(3) -0.0001(16) 0.0021(19) -0.002(2)
C6 0.050(2) 0.072(2) 0.072(3) 0.0005(18) 0.0140(19) 0.009(2)
C7 0.063(2) 0.074(2) 0.053(2) -0.0082(19) 0.0096(19) -0.0013(19)
C8 0.046(2) 0.060(2) 0.109(3) 0.0023(18) -0.008(2) 0.000(2)
C9 0.045(2) 0.0464(19) 0.067(2) -0.0030(15) 0.0074(16) -0.0016(16)
C10 0.043(2) 0.0508(19) 0.059(2) -0.0008(16) 0.0085(16) -0.0040(16)
C11 0.0436(19) 0.0478(18) 0.064(2) -0.0055(15) 0.0087(16) -0.0037(16)
C12 0.052(2) 0.0465(17) 0.059(2) -0.0032(15) 0.0162(17) -0.0041(16)
C13 0.046(2) 0.057(2) 0.126(4) -0.0074(18) 0.010(2) -0.005(2)
C14 0.100(5) 0.131(5) 0.224(8) -0.029(4) 0.060(5) -0.040(5)
C15 0.061(2) 0.0440(18) 0.080(3) -0.0027(16) 0.019(2) -0.0100(18)
C16 0.054(2) 0.0361(17) 0.106(3) 0.0002(16) 0.014(2) 0.003(2)
C17 0.061(3) 0.065(3) 0.212(7) 0.006(2) 0.045(4) -0.005(3)
C18 0.072(5) 0.086(4) 0.365(16) 0.023(3) 0.038(9) 0.009(8)
C19 0.123(8) 0.083(5) 0.333(17) -0.010(5) -0.050(12) 0.077(9)
C20 0.168(7) 0.129(6) 0.151(6) -0.046(6) -0.050(7) 0.068(5)
C21 0.117(4) 0.079(3) 0.094(4) -0.025(3) 0.000(3) 0.022(3)

loop_
_atom_type_symbol
_atom_type_description
_atom_type_scat_dispersion_real
_atom_type_scat_dispersion_imag
_atom_type_scat_source
C C 0.0033 0.0016 'International Tables Vol C Tables 4.2.6.8 and 6.1.1.4'
H H 0.0000 0.0000 'International Tables Vol C Tables 4.2.6.8 and 6.1.1.4'
S S 0.1246 0.1234 'International Tables Vol C Tables 4.2.6.8 and 6.1.1.4'
Cl Cl 0.1484 0.1585 'International Tables Vol C Tables 4.2.6.8 and 6.1.1.4'
O O 0.0106 0.0060 'International Tables Vol C Tables 4.2.6.8 and 6.1.1.4'
N N 0.0061 0.0033 'International Tables Vol C Tables 4.2.6.8 and 6.1.1.4'

loop_
_geom_angle_atom_site_label_1
_geom_angle_atom_site_label_2
_geom_angle_atom_site_label_3
_geom_angle
C9 N1 C10 122.6(3)
C9 N1 H1 123(2)
C10 N1 H1 115(2)
C9 N2 C12 116.3(3)
C2 O1 C1 118.1(3)
C9 S1 C8 100.25(17)
O1 C1 H1A 109.5
O1 C1 H1B 109.5
H1A C1 H1B 109.5
O1 C1 H1C 109.5
H1A C1 H1C 109.5
H1B C1 H1C 109.5
C3 C2 C7 119.4(4)
C3 C2 O1 124.1(3)
C7 C2 O1 116.5(3)
C2 C3 C4 119.8(4)
C2 C3 H3 120.1
C4 C3 H3 120.1
C5 C4 C3 121.6(4)
C5 C4 H4 119.2
C3 C4 H4 119.2
C4 C5 C6 117.2(3)
C4 C5 C8 120.7(4)
C6 C5 C8 122.1(4)
C7 C6 C5 121.6(3)
C7 C6 H6 119.2
C5 C6 H6 119.2
C2 C7 C6 120.3(4)
C2 C7 H7 119.9
C6 C7 H7 119.9
C5 C8 S1 109.6(3)
C5 C8 H8A 109.8
S1 C8 H8A 109.8
C5 C8 H8B 109.8
S1 C8 H8B 109.8
H8A C8 H8B 108.2
N2 C9 N1 123.8(3)
N2 C9 S1 120.7(3)
N1 C9 S1 115.5(2)
O2 C10 N1 119.9(3)
O2 C10 C11 124.4(3)
N1 C10 C11 115.7(3)
C12 C11 C10 116.9(3)
C12 C11 C13 124.8(3)
C10 C11 C13 118.3(3)
C11 C12 N2 124.6(3)
C11 C12 C15 122.1(3)
N2 C12 C15 113.3(3)
C14 C13 C11 114.1(4)
C14 C13 H13A 108.7
C11 C13 H13A 108.7
C14 C13 H13B 108.7
C11 C13 H13B 108.7
H13A C13 H13B 107.6
C13 C14 H14A 109.5
C13 C14 H14B 109.5
H14A C14 H14B 109.5
C13 C14 H14C 109.5
H14A C14 H14C 109.5
H14B C14 H14C 109.5
C16 C15 C12 111.5(3)
C16 C15 H15A 109.3
C12 C15 H15A 109.3
C16 C15 H15B 109.3
C12 C15 H15B 109.3
H15A C15 H15B 108.0
C17 C16 C21 115.9(5)
C17 C16 C15 122.6(5)
C21 C16 C15 121.4(4)
C16 C17 C18 122.9(7)
C16 C17 Cl1 119.8(5)
C18 C17 Cl1 117.2(6)
C19 C18 C17 117.5(11)
C19 C18 H18 121.3
C17 C18 H18 121.3
C20 C19 C18 123.2(13)
C20 C19 H19 118.4
C18 C19 H19 118.4
C19 C20 C21 120.5(11)
C19 C20 H20 119.8
C21 C20 H20 119.8
C20 C21 C16 119.8(7)
C20 C21 Cl2 121.7(6)
C16 C21 Cl2 118.5(4)

loop_
_geom_bond_atom_site_label_1
_geom_bond_atom_site_label_2
_geom_bond_distance
Cl1 C17 1.720(7)
Cl2 C21 1.692(6)
N1 C9 1.344(4)
N1 C10 1.366(4)
N1 H1 0.858(10)
N2 C9 1.299(4)
N2 C12 1.372(4)
O1 C2 1.372(4)
O1 C1 1.414(5)
O2 C10 1.245(4)
S1 C9 1.749(3)
S1 C8 1.804(4)
C1 H1A 0.9600
C1 H1B 0.9600
C1 H1C 0.9600
C2 C3 1.357(5)
C2 C7 1.358(5)
C3 C4 1.378(5)
C3 H3 0.9300
C4 C5 1.358(5)
C4 H4 0.9300
C5 C6 1.375(5)
C5 C8 1.501(5)
C6 C7 1.361(5)
C6 H6 0.9300
C7 H7 0.9300
C8 H8A 0.9700
C8 H8B 0.9700
C10 C11 1.445(4)
C11 C12 1.367(5)
C11 C13 1.494(5)
C12 C15 1.515(5)
C13 C14 1.470(7)
C13 H13A 0.9700
C13 H13B 0.9700
C14 H14A 0.9600
C14 H14B 0.9600
C14 H14C 0.9600
C15 C16 1.504(5)
C15 H15A 0.9700
C15 H15B 0.9700
C16 C17 1.369(6)
C16 C21 1.398(6)
C17 C18 1.390(11)
C18 C19 1.320(15)
C18 H18 0.9300
C19 C20 1.311(13)
C19 H19 0.9300
C20 C21 1.381(9)
C20 H20 0.9300

loop_
_geom_hbond_atom_site_label_D
_geom_hbond_atom_site_label_H
_geom_hbond_atom_site_label_A
_geom_hbond_site_symmetry_A
_geom_hbond_distance_DH
_geom_hbond_distance_HA
_geom_hbond_distance_DA
_geom_hbond_angle_DHA
C15 H15B Cl1 . 0.97 2.56 3.043(4) 111.1
C7 H7 O1 3_776 0.93 2.49 3.389(5) 161.9
N1 H1 O2 3_575 0.858(10) 1.921(11) 2.777(4) 175(3)

loop_
_geom_torsion_atom_site_label_1
_geom_torsion_atom_site_label_2
_geom_torsion_atom_site_label_3
_geom_torsion_atom_site_label_4
_geom_torsion
C1 O1 C2 C3 -6.3(7)
C1 O1 C2 C7 175.5(5)
C7 C2 C3 C4 -3.1(7)
O1 C2 C3 C4 178.7(4)
C2 C3 C4 C5 -0.1(7)
C3 C4 C5 C6 3.6(7)
C3 C4 C5 C8 -177.0(4)
C4 C5 C6 C7 -4.0(6)
C8 C5 C6 C7 176.6(3)
C3 C2 C7 C6 2.7(6)
O1 C2 C7 C6 -179.0(3)
C5 C6 C7 C2 1.0(6)
C4 C5 C8 S1 -92.8(4)
C6 C5 C8 S1 86.6(4)
C9 S1 C8 C5 -178.5(3)
C12 N2 C9 N1 -0.4(5)
C12 N2 C9 S1 179.8(2)
C10 N1 C9 N2 -2.2(5)
C10 N1 C9 S1 177.7(3)
C8 S1 C9 N2 -3.9(4)
C8 S1 C9 N1 176.2(3)
C9 N1 C10 O2 -178.6(3)
C9 N1 C10 C11 2.3(5)
O2 C10 C11 C12 -179.1(3)
N1 C10 C11 C12 0.0(5)
O2 C10 C11 C13 2.1(5)
N1 C10 C11 C13 -178.8(3)
C10 C11 C12 N2 -2.6(5)
C13 C11 C12 N2 176.1(3)
C10 C11 C12 C15 178.5(3)
C13 C11 C12 C15 -2.9(5)
C9 N2 C12 C11 2.8(5)
C9 N2 C12 C15 -178.1(3)
C12 C11 C13 C14 91.8(5)
C10 C11 C13 C14 -89.6(5)
C11 C12 C15 C16 -159.2(3)
N2 C12 C15 C16 21.7(4)
C12 C15 C16 C17 -99.4(4)
C12 C15 C16 C21 76.8(4)
C21 C16 C17 C18 0.4(7)
C15 C16 C17 C18 176.8(5)
C21 C16 C17 Cl1 -178.6(3)
C15 C16 C17 Cl1 -2.2(5)
C16 C17 C18 C19 -0.3(13)
Cl1 C17 C18 C19 178.6(8)
C17 C18 C19 C20 2.2(17)
C18 C19 C20 C21 -4.1(16)
C19 C20 C21 C16 4.0(10)
C19 C20 C21 Cl2 -176.6(7)
C17 C16 C21 C20 -2.2(6)
C15 C16 C21 C20 -178.6(4)
C17 C16 C21 Cl2 178.4(3)
C15 C16 C21 Cl2 2.0(5)

loop_
_cod_related_entry_id
_cod_related_entry_database
_cod_related_entry_code
1 ChemSpider 21123765
